data_7159085
loop_
_publ_author_name
'Padmavathi, Rayavarapu'
'Babu, Srinivasarao Arulananda'

_publ_section_title
;
 Pd(II)-catalyzed selective &#x3b2;-C-H functionalization of azobenzene
 carboxamides.
;
_journal_issue 13
_journal_name_full 'Organic &amp; biomolecular chemistry'
_journal_page_first 2689
_journal_page_last 2694
_journal_paper_doi 10.1039/d2ob02261c
_journal_volume 21
_journal_year 2023
_chemical_formula_moiety 'C20 H14 N2 O3'
_chemical_formula_sum 'C20 H14 N2 O3'
_chemical_formula_weight 330.33
_chemical_name_systematic C20H14N2O3
_space_group_crystal_system monoclinic
_space_group_IT_number 14
_space_group_name_Hall '-P 2yn'
_space_group_name_H-M_alt 'P 1 21/n 1'
_atom_sites_solution_hydrogens geom
_atom_sites_solution_primary dual
_audit_creation_date 2022-12-08
_audit_creation_method
;
Olex2 1.3
(compiled 2020.11.12 svn.r5f609507 for OlexSys, GUI svn.r6408)
;
_audit_update_record
;
2022-12-13 deposited with the CCDC.	2023-01-18 downloaded from the CCDC.
;
_cell_angle_alpha 90
_cell_angle_beta 99.588(10)
_cell_angle_gamma 90
_cell_formula_units_Z 4
_cell_length_a 8.6384(9)
_cell_length_b 19.8168(19)
_cell_length_c 9.4404(11)
_cell_measurement_reflns_used 1215
_cell_measurement_temperature 298
_cell_measurement_theta_max 30.3850
_cell_measurement_theta_min 2.9830
_cell_volume 1593.5(3)
_computing_cell_refinement 'CrysAlisPro 1.171.39.35c (Rigaku OD, 2017)'
_computing_data_collection 'CrysAlisPro 1.171.39.35c (Rigaku OD, 2017)'
_computing_data_reduction 'CrysAlisPro 1.171.39.35c (Rigaku OD, 2017)'
_computing_molecular_graphics 'Olex2 1.3 (Dolomanov et al., 2009)'
_computing_publication_material 'Olex2 1.3 (Dolomanov et al., 2009)'
_computing_structure_refinement 'XL  (Sheldrick, 2008)'
_computing_structure_solution 'SHELXT 2014/4 (Sheldrick, 2014)'
_diffrn_ambient_temperature 298
_diffrn_detector 'CCD plate'
_diffrn_measured_fraction_theta_full 0.997
_diffrn_measured_fraction_theta_max 0.997
_diffrn_measurement_details
;
List of Runs (angles in degrees, time in seconds):

  # Type    Start    End  Width  t~exp~   \w     \q     \k     \f   Frames
#--------------------------------------------------------------------------
  1  \w    -67.00 114.00   0.50   20.00    --   29.89  54.00-120.00  362
  2  \w     79.00 104.00   0.50   20.00    --   29.89  54.00  30.00   50
;
_diffrn_measurement_device 'two-circle diffractometer'
_diffrn_measurement_device_type 'XtaLAB Mini (ROW)'
_diffrn_measurement_method '\w scans'
_diffrn_orient_matrix_type 'CrysAlisPro convention (1999,Acta A55,543-557)'
_diffrn_orient_matrix_UB_11 -0.0047301000
_diffrn_orient_matrix_UB_12 0.0080228000
_diffrn_orient_matrix_UB_13 0.0724192000
_diffrn_orient_matrix_UB_21 0.0419391000
_diffrn_orient_matrix_UB_22 -0.0298990000
_diffrn_orient_matrix_UB_23 0.0229929000
_diffrn_orient_matrix_UB_31 0.0717388000
_diffrn_orient_matrix_UB_32 0.0179729000
_diffrn_orient_matrix_UB_33 0.0059658000
_diffrn_radiation_monochromator graphite
_diffrn_radiation_probe x-ray
_diffrn_radiation_type 'Mo K\a'
_diffrn_radiation_wavelength 0.71073
_diffrn_reflns_av_R_equivalents 0.0229
_diffrn_reflns_av_unetI/netI 0.0422
_diffrn_reflns_Laue_measured_fraction_full 0.997
_diffrn_reflns_Laue_measured_fraction_max 0.997
_diffrn_reflns_limit_h_max 10
_diffrn_reflns_limit_h_min -9
_diffrn_reflns_limit_k_max 23
_diffrn_reflns_limit_k_min -23
_diffrn_reflns_limit_l_max 11
_diffrn_reflns_limit_l_min -7
_diffrn_reflns_number 5199
_diffrn_reflns_point_group_measured_fraction_full 0.997
_diffrn_reflns_point_group_measured_fraction_max 0.997
_diffrn_reflns_theta_full 24.999
_diffrn_reflns_theta_max 24.999
_diffrn_reflns_theta_min 2.603
_diffrn_source 'fine-focus sealed X-ray tube'
_diffrn_source_type 'Rigaku (Mo) X-ray Source'
_exptl_absorpt_coefficient_mu 0.094
_exptl_absorpt_correction_T_max 1.00000
_exptl_absorpt_correction_T_min 0.99660
_exptl_absorpt_correction_type multi-scan
_exptl_absorpt_process_details
;
CrysAlisPro 1.171.39.35c (Rigaku Oxford Diffraction, 2017)
Empirical absorption correction using spherical harmonics,
 implemented in SCALE3 ABSPACK scaling algorithm.
;
_exptl_crystal_colour 'metallic dark orange'
_exptl_crystal_colour_lustre metallic
_exptl_crystal_colour_modifier dark
_exptl_crystal_colour_primary orange
_exptl_crystal_density_diffrn 1.377
_exptl_crystal_description plate
_exptl_crystal_F_000 688
_exptl_crystal_size_max 0.3
_exptl_crystal_size_mid 0.3
_exptl_crystal_size_min 0.3
_refine_diff_density_max 0.222
_refine_diff_density_min -0.184
_refine_diff_density_rms 0.036
_refine_ls_extinction_method none
_refine_ls_goodness_of_fit_ref 1.043
_refine_ls_hydrogen_treatment constr
_refine_ls_matrix_type full
_refine_ls_number_parameters 227
_refine_ls_number_reflns 2799
_refine_ls_number_restraints 0
_refine_ls_restrained_S_all 1.043
_refine_ls_R_factor_all 0.0817
_refine_ls_R_factor_gt 0.0507
_refine_ls_shift/su_max 0.000
_refine_ls_shift/su_mean 0.000
_refine_ls_structure_factor_coef Fsqd
_refine_ls_weighting_details 'w=1/[\s^2^(Fo^2^)+(0.0767P)^2^+0.0825P] where P=(Fo^2^+2Fc^2^)/3'
_refine_ls_weighting_scheme calc
_refine_ls_wR_factor_gt 0.1310
_refine_ls_wR_factor_ref 0.1634
_reflns_Friedel_coverage 0.000
_reflns_number_gt 1782
_reflns_number_total 2799
_reflns_threshold_expression 'I > 2\s(I)'
_cod_data_source_file d2ob02261c2.cif
_cod_data_source_block rp1338
_cod_depositor_comments 'Adding full bibliography for 7159085.cif.'
_cod_database_code 7159085
_shelx_shelxl_version_number 2014/7
_shelx_space_group_comment
;
The symmetry employed for this shelxl refinement is uniquely defined
by the following loop, which should always be used as a source of
symmetry information in preference to the above space-group names.
They are only intended as comments.
;
_shelx_estimated_absorpt_t_max 0.972
_shelx_estimated_absorpt_t_min 0.972
_reflns_odcompleteness_completeness 99.73
_reflns_odcompleteness_iscentric 1
_reflns_odcompleteness_theta 24.97
_olex2_refinement_description
;
1. Fixed Uiso
 At 1.2 times of:
  All C(H) groups
 At 1.5 times of:
  All C(H,H,H) groups
2.a Aromatic/amide H refined with riding coordinates:
 C11(H11), C20(H20), C7(H7), C4(H4), C13(H13), C14(H14), C3(H3), C16(H16),
 C17(H17), C19(H19), C18(H18)
2.b Idealised Me refined as rotating group:
 C1(H1A,H1B,H1C)
;
_olex2_submission_original_sample_id 'rp 1338'
_olex2_submission_special_instructions 'No special instructions were received'
_oxdiff_exptl_absorpt_empirical_details
;
Empirical correction (ABSPACK) includes:
- Absorption correction using spherical harmonics
- Frame scaling
;
_oxdiff_exptl_absorpt_empirical_full_max 1.058
_oxdiff_exptl_absorpt_empirical_full_min 0.943

loop_
_space_group_symop_operation_xyz
'x, y, z'
'-x+1/2, y+1/2, -z+1/2'
'-x, -y, -z'
'x-1/2, -y-1/2, z-1/2'

loop_
_atom_site_label
_atom_site_type_symbol
_atom_site_fract_x
_atom_site_fract_y
_atom_site_fract_z
_atom_site_U_iso_or_equiv
_atom_site_adp_type
_atom_site_occupancy
_atom_site_site_symmetry_order
_atom_site_calc_flag
_atom_site_refinement_flags_posn
_atom_site_refinement_flags_adp
_atom_site_refinement_flags_occupancy
_atom_site_disorder_assembly
_atom_site_disorder_group
O3 O 0.73864(17) 0.53246(7) 0.63711(15) 0.0603(4) Uani 1 1 d . . . . .
O1 O 0.81753(19) 0.59596(8) 0.16726(18) 0.0770(5) Uani 1 1 d . . . . .
O2 O 0.7178(2) 0.50267(9) 0.85725(17) 0.0808(6) Uani 1 1 d . . . . .
N2 N 0.0647(2) 0.66227(9) 0.6743(2) 0.0631(5) Uani 1 1 d . . . . .
N3 N -0.0087(2) 0.65941(9) 0.7757(2) 0.0619(5) Uani 1 1 d . . . . .
C5 C 0.5353(2) 0.59545(9) 0.4851(2) 0.0488(5) Uani 1 1 d . . . . .
C8 C 0.4428(2) 0.59606(9) 0.5999(2) 0.0493(5) Uani 1 1 d . . . . .
C15 C -0.1553(2) 0.69485(10) 0.7510(2) 0.0537(5) Uani 1 1 d . . . . .
C9 C 0.5044(2) 0.56562(10) 0.7308(2) 0.0515(5) Uani 1 1 d . . . . .
C6 C 0.6823(2) 0.56445(9) 0.5086(2) 0.0512(5) Uani 1 1 d . . . . .
C11 C 0.2950(2) 0.62696(10) 0.5886(2) 0.0546(5) Uani 1 1 d . . . . .
H11 H 0.2507 0.6474 0.5027 0.065 Uiso 1 1 calc R U . . .
C10 C 0.6573(3) 0.53167(11) 0.7503(2) 0.0577(6) Uani 1 1 d . . . . .
C20 C -0.2372(3) 0.69409(11) 0.8636(2) 0.0624(6) Uani 1 1 d . . . . .
H20 H -0.1976 0.6706 0.9472 0.075 Uiso 1 1 calc R U . . .
C12 C 0.2150(2) 0.62741(10) 0.7029(2) 0.0559(6) Uani 1 1 d . . . . .
C7 C 0.7804(2) 0.56305(10) 0.4066(2) 0.0565(6) Uani 1 1 d . . . . .
H7 H 0.8772 0.5415 0.4258 0.068 Uiso 1 1 calc R U . . .
C2 C 0.7324(3) 0.59407(10) 0.2764(2) 0.0592(6) Uani 1 1 d . . . . .
C4 C 0.4921(3) 0.62663(11) 0.3513(2) 0.0602(6) Uani 1 1 d . . . . .
H4 H 0.3954 0.6483 0.3312 0.072 Uiso 1 1 calc R U . . .
C13 C 0.2780(3) 0.59808(11) 0.8336(3) 0.0646(6) Uani 1 1 d . . . . .
H13 H 0.2238 0.5992 0.9107 0.078 Uiso 1 1 calc R U . . .
C14 C 0.4222(3) 0.56735(11) 0.8462(2) 0.0637(6) Uani 1 1 d . . . . .
H14 H 0.4657 0.5474 0.9329 0.076 Uiso 1 1 calc R U . . .
C3 C 0.5872(3) 0.62632(11) 0.2492(3) 0.0650(6) Uani 1 1 d . . . . .
H3 H 0.5549 0.6477 0.1615 0.078 Uiso 1 1 calc R U . . .
C16 C -0.2151(3) 0.72893(11) 0.6254(2) 0.0642(6) Uani 1 1 d . . . . .
H16 H -0.1608 0.7290 0.5482 0.077 Uiso 1 1 calc R U . . .
C17 C -0.3557(3) 0.76266(12) 0.6162(3) 0.0729(7) Uani 1 1 d . . . . .
H17 H -0.3961 0.7861 0.5329 0.087 Uiso 1 1 calc R U . . .
C19 C -0.3777(3) 0.72794(12) 0.8534(3) 0.0706(7) Uani 1 1 d . . . . .
H19 H -0.4325 0.7277 0.9303 0.085 Uiso 1 1 calc R U . . .
C18 C -0.4369(3) 0.76184(12) 0.7303(3) 0.0706(7) Uani 1 1 d . . . . .
H18 H -0.5322 0.7844 0.7233 0.085 Uiso 1 1 calc R U . . .
C1 C 0.9626(3) 0.55985(14) 0.1830(3) 0.0834(8) Uani 1 1 d . . . . .
H1A H 1.0066 0.5640 0.0964 0.125 Uiso 1 1 calc R U . . .
H1B H 0.9442 0.5131 0.2009 0.125 Uiso 1 1 calc R U . . .
H1C H 1.0345 0.5782 0.2621 0.125 Uiso 1 1 calc R U . . .

loop_
_atom_site_aniso_label
_atom_site_aniso_U_11
_atom_site_aniso_U_22
_atom_site_aniso_U_33
_atom_site_aniso_U_23
_atom_site_aniso_U_13
_atom_site_aniso_U_12
O3 0.0570(9) 0.0651(10) 0.0575(9) 0.0089(7) 0.0058(7) 0.0137(7)
O1 0.0752(11) 0.0886(12) 0.0740(11) 0.0145(9) 0.0326(9) 0.0141(9)
O2 0.0803(12) 0.0979(13) 0.0630(11) 0.0201(10) 0.0083(9) 0.0274(10)
N2 0.0609(11) 0.0713(12) 0.0599(12) 0.0010(10) 0.0187(9) 0.0015(9)
N3 0.0617(12) 0.0666(12) 0.0582(12) 0.0007(10) 0.0126(9) -0.0001(9)
C5 0.0522(12) 0.0442(11) 0.0493(12) 0.0010(10) 0.0061(9) 0.0024(9)
C8 0.0487(12) 0.0433(11) 0.0554(12) -0.0022(10) 0.0068(10) 0.0016(8)
C15 0.0460(12) 0.0537(12) 0.0593(13) -0.0046(11) 0.0023(10) -0.0004(9)
C9 0.0570(12) 0.0458(11) 0.0506(12) 0.0009(10) 0.0055(10) 0.0048(9)
C6 0.0540(12) 0.0455(11) 0.0522(12) 0.0008(10) 0.0035(10) 0.0016(9)
C11 0.0545(13) 0.0561(12) 0.0535(12) 0.0056(10) 0.0100(10) 0.0036(9)
C10 0.0628(14) 0.0555(13) 0.0527(13) 0.0031(11) 0.0039(11) 0.0079(10)
C20 0.0594(14) 0.0692(14) 0.0583(13) 0.0021(12) 0.0094(11) -0.0015(11)
C12 0.0523(13) 0.0540(12) 0.0619(14) 0.0020(11) 0.0109(10) 0.0039(9)
C7 0.0531(12) 0.0531(12) 0.0643(14) 0.0016(11) 0.0126(10) 0.0068(10)
C2 0.0635(14) 0.0570(13) 0.0602(14) 0.0020(11) 0.0192(11) 0.0011(10)
C4 0.0562(13) 0.0631(13) 0.0611(14) 0.0084(11) 0.0096(11) 0.0114(10)
C13 0.0701(15) 0.0669(14) 0.0616(15) 0.0018(12) 0.0251(12) 0.0052(11)
C14 0.0724(15) 0.0644(13) 0.0554(13) 0.0099(12) 0.0134(11) 0.0109(12)
C3 0.0699(15) 0.0702(14) 0.0556(13) 0.0136(12) 0.0123(11) 0.0117(12)
C16 0.0585(14) 0.0731(15) 0.0613(14) 0.0006(12) 0.0114(11) -0.0042(11)
C17 0.0632(15) 0.0732(16) 0.0781(17) 0.0125(14) -0.0002(13) 0.0076(12)
C19 0.0656(15) 0.0710(15) 0.0785(17) -0.0095(14) 0.0222(13) -0.0020(12)
C18 0.0554(14) 0.0634(15) 0.0924(19) -0.0015(14) 0.0105(13) 0.0053(11)
C1 0.0741(17) 0.0848(17) 0.100(2) 0.0108(16) 0.0415(15) 0.0168(13)

loop_
_atom_type_symbol
_atom_type_description
_atom_type_scat_dispersion_real
_atom_type_scat_dispersion_imag
_atom_type_scat_source
C C 0.0033 0.0016 'International Tables Vol C Tables 4.2.6.8 and 6.1.1.4'
H H 0.0000 0.0000 'International Tables Vol C Tables 4.2.6.8 and 6.1.1.4'
N N 0.0061 0.0033 'International Tables Vol C Tables 4.2.6.8 and 6.1.1.4'
O O 0.0106 0.0060 'International Tables Vol C Tables 4.2.6.8 and 6.1.1.4'

loop_
_geom_angle_atom_site_label_1
_geom_angle_atom_site_label_2
_geom_angle_atom_site_label_3
_geom_angle
_geom_angle_site_symmetry_1
_geom_angle_site_symmetry_3
_geom_angle_publ_flag
C10 O3 C6 122.43(16) . . ?
C2 O1 C1 118.82(19) . . ?
N3 N2 C12 113.04(19) . . ?
N2 N3 C15 113.93(18) . . ?
C6 C5 C8 119.03(18) . . ?
C6 C5 C4 115.92(19) . . ?
C4 C5 C8 124.98(18) . . ?
C9 C8 C5 118.71(18) . . ?
C9 C8 C11 117.62(19) . . ?
C11 C8 C5 123.65(18) . . ?
C20 C15 N3 115.10(19) . . ?
C20 C15 C16 120.1(2) . . ?
C16 C15 N3 124.8(2) . . ?
C8 C9 C10 120.78(19) . . ?
C14 C9 C8 120.67(19) . . ?
C14 C9 C10 118.55(19) . . ?
O3 C6 C5 121.32(18) . . ?
O3 C6 C7 115.70(18) . . ?
C7 C6 C5 122.98(19) . . ?
C8 C11 H11 119.6 . . ?
C12 C11 C8 120.8(2) . . ?
C12 C11 H11 119.6 . . ?
O3 C10 C9 117.66(18) . . ?
O2 C10 O3 116.84(19) . . ?
O2 C10 C9 125.5(2) . . ?
C15 C20 H20 119.9 . . ?
C15 C20 C19 120.2(2) . . ?
C19 C20 H20 119.9 . . ?
C11 C12 N2 114.0(2) . . ?
C11 C12 C13 121.3(2) . . ?
C13 C12 N2 124.7(2) . . ?
C6 C7 H7 120.5 . . ?
C2 C7 C6 119.0(2) . . ?
C2 C7 H7 120.5 . . ?
O1 C2 C7 124.6(2) . . ?
O1 C2 C3 115.5(2) . . ?
C7 C2 C3 119.9(2) . . ?
C5 C4 H4 118.9 . . ?
C3 C4 C5 122.2(2) . . ?
C3 C4 H4 118.9 . . ?
C12 C13 H13 120.7 . . ?
C14 C13 C12 118.6(2) . . ?
C14 C13 H13 120.7 . . ?
C9 C14 H14 119.5 . . ?
C13 C14 C9 121.0(2) . . ?
C13 C14 H14 119.5 . . ?
C2 C3 H3 120.0 . . ?
C4 C3 C2 120.1(2) . . ?
C4 C3 H3 120.0 . . ?
C15 C16 H16 120.4 . . ?
C17 C16 C15 119.3(2) . . ?
C17 C16 H16 120.4 . . ?
C16 C17 H17 119.9 . . ?
C16 C17 C18 120.2(2) . . ?
C18 C17 H17 119.9 . . ?
C20 C19 H19 120.0 . . ?
C18 C19 C20 120.0(2) . . ?
C18 C19 H19 120.0 . . ?
C17 C18 H18 119.9 . . ?
C19 C18 C17 120.2(2) . . ?
C19 C18 H18 119.9 . . ?
O1 C1 H1A 109.5 . . ?
O1 C1 H1B 109.5 . . ?
O1 C1 H1C 109.5 . . ?
H1A C1 H1B 109.5 . . ?
H1A C1 H1C 109.5 . . ?
H1B C1 H1C 109.5 . . ?

loop_
_geom_bond_atom_site_label_1
_geom_bond_atom_site_label_2
_geom_bond_distance
_geom_bond_site_symmetry_2
_geom_bond_publ_flag
O3 C6 1.383(2) . ?
O3 C10 1.373(2) . ?
O1 C2 1.362(2) . ?
O1 C1 1.429(3) . ?
O2 C10 1.203(2) . ?
N2 N3 1.235(2) . ?
N2 C12 1.455(3) . ?
N3 C15 1.433(3) . ?
C5 C8 1.450(3) . ?
C5 C6 1.394(3) . ?
C5 C4 1.400(3) . ?
C8 C9 1.398(3) . ?
C8 C11 1.403(3) . ?
C15 C20 1.372(3) . ?
C15 C16 1.388(3) . ?
C9 C10 1.466(3) . ?
C9 C14 1.397(3) . ?
C6 C7 1.385(3) . ?
C11 H11 0.9300 . ?
C11 C12 1.376(3) . ?
C20 H20 0.9300 . ?
C20 C19 1.377(3) . ?
C12 C13 1.390(3) . ?
C7 H7 0.9300 . ?
C7 C2 1.375(3) . ?
C2 C3 1.393(3) . ?
C4 H4 0.9300 . ?
C4 C3 1.367(3) . ?
C13 H13 0.9300 . ?
C13 C14 1.374(3) . ?
C14 H14 0.9300 . ?
C3 H3 0.9300 . ?
C16 H16 0.9300 . ?
C16 C17 1.376(3) . ?
C17 H17 0.9300 . ?
C17 C18 1.379(3) . ?
C19 H19 0.9300 . ?
C19 C18 1.366(3) . ?
C18 H18 0.9300 . ?
C1 H1A 0.9600 . ?
C1 H1B 0.9600 . ?
C1 H1C 0.9600 . ?

loop_
_geom_torsion_atom_site_label_1
_geom_torsion_atom_site_label_2
_geom_torsion_atom_site_label_3
_geom_torsion_atom_site_label_4
_geom_torsion
_geom_torsion_site_symmetry_1
_geom_torsion_site_symmetry_2
_geom_torsion_site_symmetry_3
_geom_torsion_site_symmetry_4
_geom_torsion_publ_flag
O3 C6 C7 C2 -179.74(17) . . . . ?
O1 C2 C3 C4 179.3(2) . . . . ?
N2 N3 C15 C20 -178.23(19) . . . . ?
N2 N3 C15 C16 1.1(3) . . . . ?
N2 C12 C13 C14 -179.29(19) . . . . ?
N3 N2 C12 C11 176.79(18) . . . . ?
N3 N2 C12 C13 -4.8(3) . . . . ?
N3 C15 C20 C19 178.36(19) . . . . ?
N3 C15 C16 C17 -178.25(19) . . . . ?
C5 C8 C9 C10 -2.1(3) . . . . ?
C5 C8 C9 C14 177.44(19) . . . . ?
C5 C8 C11 C12 -178.17(19) . . . . ?
C5 C6 C7 C2 0.7(3) . . . . ?
C5 C4 C3 C2 0.2(4) . . . . ?
C8 C5 C6 O3 2.2(3) . . . . ?
C8 C5 C6 C7 -178.21(18) . . . . ?
C8 C5 C4 C3 177.6(2) . . . . ?
C8 C9 C10 O3 1.6(3) . . . . ?
C8 C9 C10 O2 -178.0(2) . . . . ?
C8 C9 C14 C13 0.9(3) . . . . ?
C8 C11 C12 N2 179.18(17) . . . . ?
C8 C11 C12 C13 0.7(3) . . . . ?
C15 C20 C19 C18 0.7(3) . . . . ?
C15 C16 C17 C18 -0.8(3) . . . . ?
C9 C8 C11 C12 0.4(3) . . . . ?
C6 O3 C10 O2 -179.58(18) . . . . ?
C6 O3 C10 C9 0.8(3) . . . . ?
C6 C5 C8 C9 0.2(3) . . . . ?
C6 C5 C8 C11 178.71(18) . . . . ?
C6 C5 C4 C3 0.5(3) . . . . ?
C6 C7 C2 O1 -179.69(19) . . . . ?
C6 C7 C2 C3 0.1(3) . . . . ?
C11 C8 C9 C10 179.29(18) . . . . ?
C11 C8 C9 C14 -1.2(3) . . . . ?
C11 C12 C13 C14 -1.0(3) . . . . ?
C10 O3 C6 C5 -2.8(3) . . . . ?
C10 O3 C6 C7 177.66(18) . . . . ?
C10 C9 C14 C13 -179.6(2) . . . . ?
C20 C15 C16 C17 1.0(3) . . . . ?
C20 C19 C18 C17 -0.4(3) . . . . ?
C12 N2 N3 C15 178.55(16) . . . . ?
C12 C13 C14 C9 0.2(3) . . . . ?
C7 C2 C3 C4 -0.5(3) . . . . ?
C4 C5 C8 C9 -176.78(19) . . . . ?
C4 C5 C8 C11 1.8(3) . . . . ?
C4 C5 C6 O3 179.45(17) . . . . ?
C4 C5 C6 C7 -1.0(3) . . . . ?
C14 C9 C10 O3 -177.88(19) . . . . ?
C14 C9 C10 O2 2.5(3) . . . . ?
C16 C15 C20 C19 -1.0(3) . . . . ?
C16 C17 C18 C19 0.5(4) . . . . ?
C1 O1 C2 C7 4.3(3) . . . . ?
C1 O1 C2 C3 -175.5(2) . . . . ?
